data_7712424
loop_
_publ_author_name
'Huynh, Silvia'
'Arrowsmith, Merle'
'Meier, Lukas'
'Dietz, Maximilian'
'H\"arterich, Marcel'
'Michel, Maximilian'
'G\"artner, Annalena'
'Braunschweig, Holger'

_publ_section_title
;
 Cyclic Alkyl(amino)iminates (CAAIs) as Strong 2\s,4\p-Electron Donor
 Ligands for the Stabilisation of Boranes and Diboranes(4): A Synthetic
 and Computational Study
;
_journal_name_full 'Dalton Transactions'
_journal_paper_doi 10.1039/D3DT00298E
_journal_year 2023
_chemical_formula_moiety 'C22 H37 B Cl N3'
_chemical_formula_sum 'C22 H37 B Cl N3'
_chemical_formula_weight 389.80
_chemical_name_systematic (CAAI)BClNMe2
_chemical_properties_physical Air-sensitive,Moisture-sensitive
_space_group_crystal_system monoclinic
_space_group_IT_number 14
_space_group_name_Hall '-P 2ybc'
_space_group_name_H-M_alt 'P 1 21/c 1'
_atom_sites_solution_hydrogens geom
_audit_creation_method SHELXL-2014/7
_audit_update_record
;
2023-01-19 deposited with the CCDC.	2023-02-27 downloaded from the CCDC.
;
_cell_angle_alpha 90
_cell_angle_beta 105.28(3)
_cell_angle_gamma 90
_cell_formula_units_Z 4
_cell_length_a 17.943(10)
_cell_length_b 9.057(4)
_cell_length_c 14.529(8)
_cell_measurement_reflns_used 3153
_cell_measurement_temperature 100(2)
_cell_measurement_theta_max 25.29
_cell_measurement_theta_min 2.35
_cell_volume 2278(2)
_computing_cell_refinement 'Saint+ ver. V8.37A (Bruker AXS)'
_computing_data_collection 'APEX2 ver. 2014.9 (Bruker AXS)'
_computing_data_reduction 'Saint+ ver. V8.37A (Bruker AXS)'
_computing_molecular_graphics 'ShelXLe (Huebschle et all, 2011)'
_computing_publication_material 'SHELXL-2014/7 (Sheldrick, 2014)'
_computing_structure_refinement 'SHELXL-2014/7 (Sheldrick, 2014)'
_computing_structure_solution 'SHELXT (Sheldrick, 2014)'
_diffrn_ambient_temperature 100(2)
_diffrn_detector 'CCD area detector (Apex2)'
_diffrn_detector_area_resol_mean 8.333
_diffrn_measured_fraction_theta_full 1.000
_diffrn_measured_fraction_theta_max 1.000
_diffrn_measurement_device_type 'Bruker X8-APEX II'
_diffrn_measurement_method '\f and \w scans'
_diffrn_radiation_monochromator 'multi-layer mirror'
_diffrn_radiation_type MoK\a
_diffrn_radiation_wavelength 0.71073
_diffrn_reflns_av_R_equivalents 0.0802
_diffrn_reflns_av_unetI/netI 0.0580
_diffrn_reflns_Laue_measured_fraction_full 1.000
_diffrn_reflns_Laue_measured_fraction_max 1.000
_diffrn_reflns_limit_h_max 21
_diffrn_reflns_limit_h_min -22
_diffrn_reflns_limit_k_max 11
_diffrn_reflns_limit_k_min -11
_diffrn_reflns_limit_l_max 17
_diffrn_reflns_limit_l_min -17
_diffrn_reflns_number 26944
_diffrn_reflns_point_group_measured_fraction_full 1.000
_diffrn_reflns_point_group_measured_fraction_max 1.000
_diffrn_reflns_theta_full 26.000
_diffrn_reflns_theta_max 26.020
_diffrn_reflns_theta_min 1.176
_diffrn_source 'rotating-anode (Nonius FR-591)'
_exptl_absorpt_coefficient_mu 0.179
_exptl_absorpt_correction_T_max 0.4598
_exptl_absorpt_correction_T_min 0.3803
_exptl_absorpt_correction_type multi-scan
_exptl_absorpt_process_details 'SadAbs 2016/2 (Bruker AXS)'
_exptl_crystal_colour colourless
_exptl_crystal_density_diffrn 1.137
_exptl_crystal_description block
_exptl_crystal_F_000 848
_exptl_crystal_size_max 0.36
_exptl_crystal_size_mid 0.321
_exptl_crystal_size_min 0.21
_refine_diff_density_max 0.300
_refine_diff_density_min -0.305
_refine_diff_density_rms 0.047
_refine_ls_extinction_method none
_refine_ls_goodness_of_fit_ref 1.031
_refine_ls_hydrogen_treatment constr
_refine_ls_matrix_type full
_refine_ls_number_parameters 254
_refine_ls_number_reflns 4476
_refine_ls_number_restraints 0
_refine_ls_restrained_S_all 1.031
_refine_ls_R_factor_all 0.0587
_refine_ls_R_factor_gt 0.0415
_refine_ls_shift/su_max 0.001
_refine_ls_shift/su_mean 0.000
_refine_ls_structure_factor_coef Fsqd
_refine_ls_weighting_details 'w=1/[\s^2^(Fo^2^)+(0.0180P)^2^+1.2866P] where P=(Fo^2^+2Fc^2^)/3'
_refine_ls_weighting_scheme calc
_refine_ls_wR_factor_gt 0.0936
_refine_ls_wR_factor_ref 0.1038
_reflns_Friedel_coverage 0.000
_reflns_number_gt 3471
_reflns_number_total 4476
_reflns_threshold_expression 'I > 2\s(I)'
_cod_data_source_file d3dt00298e2.cif
_cod_data_source_block MaHa025_SiHu_a
_cod_original_sg_symbol_H-M 'P 21/c'
_cod_database_code 7712424
_shelx_shelxl_version_number 2014/7
_shelx_space_group_comment
;
The symmetry employed for this shelxl refinement is uniquely defined
by the following loop, which should always be used as a source of
symmetry information in preference to the above space-group names.
They are only intended as comments.
;
_shelx_estimated_absorpt_t_min 0.938
_shelx_estimated_absorpt_t_max 0.963

loop_
_space_group_symop_operation_xyz
'x, y, z'
'-x, y+1/2, -z+1/2'
'-x, -y, -z'
'x, -y-1/2, z-1/2'

loop_
_atom_site_label
_atom_site_type_symbol
_atom_site_fract_x
_atom_site_fract_y
_atom_site_fract_z
_atom_site_U_iso_or_equiv
_atom_site_adp_type
_atom_site_occupancy
_atom_site_site_symmetry_order
_atom_site_calc_flag
_atom_site_refinement_flags_posn
_atom_site_refinement_flags_adp
_atom_site_refinement_flags_occupancy
_atom_site_disorder_assembly
_atom_site_disorder_group
B1_1 B 0.87590(11) 0.3976(2) 0.19354(13) 0.0198(4) Uani 1 1 d . . . . .
Cl1_1 Cl 0.93882(3) 0.23582(5) 0.21008(3) 0.03024(14) Uani 1 1 d . . . . .
N3_1 N 0.89315(8) 0.51287(17) 0.13852(10) 0.0236(3) Uani 1 1 d . . . . .
C4_1 C 0.95155(12) 0.5105(2) 0.08481(14) 0.0335(5) Uani 1 1 d . . . . .
H4A_1 H 0.926446 0.523429 0.016727 0.050 Uiso 1 1 calc R U . . .
H4B_1 H 0.978779 0.415603 0.094808 0.050 Uiso 1 1 calc R U . . .
H4C_1 H 0.988576 0.590713 0.106907 0.050 Uiso 1 1 calc R U . . .
C5_1 C 0.85172(11) 0.6516(2) 0.12831(13) 0.0247(4) Uani 1 1 d . . . . .
H5A_1 H 0.824342 0.666819 0.061127 0.037 Uiso 1 1 calc R U . . .
H5B_1 H 0.888384 0.732535 0.150037 0.037 Uiso 1 1 calc R U . . .
H5C_1 H 0.814389 0.649356 0.166855 0.037 Uiso 1 1 calc R U . . .
N1_2 N 0.72249(8) 0.36829(14) 0.32108(9) 0.0137(3) Uani 1 1 d . . . . .
C1_2 C 0.79291(9) 0.40575(17) 0.30812(11) 0.0140(3) Uani 1 1 d . . . . .
C3_2 C 0.84361(9) 0.46693(19) 0.40206(11) 0.0174(4) Uani 1 1 d . . . . .
C4_2 C 0.78461(9) 0.49500(19) 0.46039(11) 0.0180(4) Uani 1 1 d . . . . .
H4A_2 H 0.807457 0.468941 0.528146 0.022 Uiso 1 1 calc R U . . .
H4AB_2 H 0.769981 0.600644 0.456938 0.022 Uiso 1 1 calc R U . . .
C5_2 C 0.71300(9) 0.39920(18) 0.41855(11) 0.0160(4) Uani 1 1 d . . . . .
C6_2 C 0.90347(10) 0.3491(2) 0.44733(12) 0.0263(4) Uani 1 1 d . . . . .
H6A_2 H 0.876918 0.257297 0.455186 0.039 Uiso 1 1 calc R U . . .
H6B_2 H 0.934048 0.383618 0.509820 0.039 Uiso 1 1 calc R U . . .
H6C_2 H 0.937693 0.331185 0.405908 0.039 Uiso 1 1 calc R U . . .
C7_2 C 0.88474(10) 0.6087(2) 0.38657(12) 0.0240(4) Uani 1 1 d . . . . .
H7A_2 H 0.920517 0.587165 0.347688 0.036 Uiso 1 1 calc R U . . .
H7B_2 H 0.913608 0.648461 0.448421 0.036 Uiso 1 1 calc R U . . .
H7C_2 H 0.846482 0.681373 0.353662 0.036 Uiso 1 1 calc R U . . .
C8_2 C 0.71169(11) 0.25836(19) 0.47605(12) 0.0214(4) Uani 1 1 d . . . . .
H8A_2 H 0.668886 0.195314 0.442004 0.032 Uiso 1 1 calc R U . . .
H8B_2 H 0.704739 0.284148 0.538768 0.032 Uiso 1 1 calc R U . . .
H8C_2 H 0.760607 0.205311 0.484236 0.032 Uiso 1 1 calc R U . . .
C9_2 C 0.63848(10) 0.4842(2) 0.41344(12) 0.0202(4) Uani 1 1 d . . . . .
H9A_2 H 0.638971 0.577258 0.379213 0.030 Uiso 1 1 calc R U . . .
H9B_2 H 0.634601 0.505075 0.478195 0.030 Uiso 1 1 calc R U . . .
H9C_2 H 0.594058 0.424709 0.379620 0.030 Uiso 1 1 calc R U . . .
N2_2 N 0.81061(8) 0.38925(15) 0.22961(9) 0.0174(3) Uani 1 1 d . . . . .
C1_3 C 0.66455(9) 0.29675(18) 0.24687(11) 0.0150(3) Uani 1 1 d . . . . .
C2_3 C 0.60965(9) 0.38348(19) 0.18236(11) 0.0170(4) Uani 1 1 d . . . . .
C3_3 C 0.55211(10) 0.3113(2) 0.11403(12) 0.0221(4) Uani 1 1 d . . . . .
H3_3 H 0.513620 0.368032 0.071138 0.027 Uiso 1 1 calc R U . . .
C4_3 C 0.54964(11) 0.1599(2) 0.10713(12) 0.0251(4) Uani 1 1 d . . . . .
H4_3 H 0.509124 0.112999 0.060906 0.030 Uiso 1 1 calc R U . . .
C5_3 C 0.60602(11) 0.0764(2) 0.16737(12) 0.0237(4) Uani 1 1 d . . . . .
H5_3 H 0.604728 -0.028011 0.160920 0.028 Uiso 1 1 calc R U . . .
C6_3 C 0.66506(10) 0.14191(19) 0.23774(11) 0.0190(4) Uani 1 1 d . . . . .
C7_3 C 0.61477(10) 0.55042(19) 0.17810(11) 0.0186(4) Uani 1 1 d . . . . .
H7_3 H 0.655036 0.584321 0.235803 0.022 Uiso 1 1 calc R U . . .
C8_3 C 0.72952(11) 0.04577(19) 0.29570(12) 0.0228(4) Uani 1 1 d . . . . .
H8_3 H 0.763565 0.108880 0.346084 0.027 Uiso 1 1 calc R U . . .
C9_3 C 0.64113(10) 0.5940(2) 0.08944(12) 0.0244(4) Uani 1 1 d . . . . .
H9A_3 H 0.601937 0.563614 0.031849 0.037 Uiso 1 1 calc R U . . .
H9B_3 H 0.690190 0.545003 0.091282 0.037 Uiso 1 1 calc R U . . .
H9C_3 H 0.648079 0.701299 0.088620 0.037 Uiso 1 1 calc R U . . .
C10_3 C 0.53821(10) 0.6269(2) 0.17804(13) 0.0255(4) Uani 1 1 d . . . . .
H10A_3 H 0.545518 0.734198 0.179833 0.038 Uiso 1 1 calc R U . . .
H10B_3 H 0.521773 0.595485 0.234192 0.038 Uiso 1 1 calc R U . . .
H10C_3 H 0.498564 0.599770 0.120049 0.038 Uiso 1 1 calc R U . . .
C11_3 C 0.77842(12) -0.0138(2) 0.23166(13) 0.0291(4) Uani 1 1 d . . . . .
H11A_3 H 0.746761 -0.079283 0.183133 0.044 Uiso 1 1 calc R U . . .
H11B_3 H 0.822535 -0.068989 0.270580 0.044 Uiso 1 1 calc R U . . .
H11C_3 H 0.797162 0.068839 0.200385 0.044 Uiso 1 1 calc R U . . .
C12_3 C 0.69947(13) -0.0821(2) 0.34555(14) 0.0341(5) Uani 1 1 d . . . . .
H12A_3 H 0.669724 -0.150513 0.297469 0.051 Uiso 1 1 calc R U . . .
H12B_3 H 0.666258 -0.042854 0.383584 0.051 Uiso 1 1 calc R U . . .
H12C_3 H 0.743277 -0.134462 0.387391 0.051 Uiso 1 1 calc R U . . .

loop_
_atom_site_aniso_label
_atom_site_aniso_U_11
_atom_site_aniso_U_22
_atom_site_aniso_U_33
_atom_site_aniso_U_23
_atom_site_aniso_U_13
_atom_site_aniso_U_12
B1_1 0.0171(10) 0.0287(11) 0.0141(9) -0.0054(8) 0.0047(8) -0.0019(8)
Cl1_1 0.0268(3) 0.0365(3) 0.0308(3) -0.0006(2) 0.0135(2) 0.0097(2)
N3_1 0.0234(8) 0.0308(9) 0.0203(7) -0.0034(6) 0.0123(6) -0.0050(7)
C4_1 0.0355(12) 0.0424(12) 0.0314(10) -0.0095(9) 0.0244(9) -0.0151(10)
C5_1 0.0256(10) 0.0267(10) 0.0226(9) 0.0044(8) 0.0079(8) -0.0035(8)
N1_2 0.0147(7) 0.0167(7) 0.0109(6) -0.0011(5) 0.0053(5) -0.0009(6)
C1_2 0.0146(8) 0.0130(8) 0.0147(8) 0.0027(6) 0.0041(6) 0.0025(6)
C3_2 0.0159(8) 0.0228(9) 0.0136(8) -0.0005(7) 0.0040(7) 0.0011(7)
C4_2 0.0194(9) 0.0209(9) 0.0145(8) -0.0019(6) 0.0059(7) 0.0004(7)
C5_2 0.0190(9) 0.0185(8) 0.0118(8) -0.0006(6) 0.0065(6) 0.0015(7)
C6_2 0.0222(10) 0.0373(11) 0.0175(9) 0.0021(8) 0.0021(7) 0.0081(8)
C7_2 0.0213(10) 0.0313(10) 0.0197(9) -0.0039(8) 0.0061(7) -0.0061(8)
C8_2 0.0273(10) 0.0229(9) 0.0171(8) 0.0017(7) 0.0113(7) -0.0001(8)
C9_2 0.0203(9) 0.0258(9) 0.0169(8) -0.0019(7) 0.0093(7) 0.0038(7)
N2_2 0.0177(7) 0.0220(7) 0.0133(7) 0.0005(6) 0.0055(6) 0.0001(6)
C1_3 0.0141(8) 0.0208(8) 0.0129(8) -0.0017(6) 0.0085(6) -0.0036(7)
C2_3 0.0158(9) 0.0243(9) 0.0135(8) -0.0014(7) 0.0082(6) -0.0010(7)
C3_3 0.0171(9) 0.0336(10) 0.0164(8) -0.0019(7) 0.0057(7) -0.0011(8)
C4_3 0.0221(10) 0.0366(11) 0.0194(9) -0.0091(8) 0.0105(7) -0.0136(8)
C5_3 0.0331(11) 0.0207(9) 0.0232(9) -0.0068(7) 0.0179(8) -0.0109(8)
C6_3 0.0265(10) 0.0195(9) 0.0156(8) -0.0012(7) 0.0140(7) -0.0023(7)
C7_3 0.0168(9) 0.0233(9) 0.0154(8) 0.0012(7) 0.0037(7) 0.0018(7)
C8_3 0.0357(11) 0.0151(8) 0.0207(9) -0.0003(7) 0.0128(8) 0.0009(8)
C9_3 0.0230(10) 0.0293(10) 0.0212(9) 0.0061(8) 0.0067(7) 0.0022(8)
C10_3 0.0241(10) 0.0286(10) 0.0247(9) 0.0018(8) 0.0082(8) 0.0056(8)
C11_3 0.0386(12) 0.0224(10) 0.0297(10) 0.0010(8) 0.0150(9) 0.0067(9)
C12_3 0.0567(14) 0.0210(10) 0.0300(10) 0.0044(8) 0.0211(10) 0.0018(9)

loop_
_atom_type_symbol
_atom_type_description
_atom_type_scat_dispersion_real
_atom_type_scat_dispersion_imag
_atom_type_scat_source
C C 0.0033 0.0016 'International Tables Vol C Tables 4.2.6.8 and 6.1.1.4'
H H 0.0000 0.0000 'International Tables Vol C Tables 4.2.6.8 and 6.1.1.4'
B B 0.0013 0.0007 'International Tables Vol C Tables 4.2.6.8 and 6.1.1.4'
N N 0.0061 0.0033 'International Tables Vol C Tables 4.2.6.8 and 6.1.1.4'
Cl Cl 0.1484 0.1585 'International Tables Vol C Tables 4.2.6.8 and 6.1.1.4'

loop_
_exptl_crystal_face_index_h
_exptl_crystal_face_index_k
_exptl_crystal_face_index_l
_exptl_crystal_face_perp_dist
-2.00 0.00 -1.00 0.0560
-1.00 0.00 -2.00 0.0960
0.00 0.00 1.00 0.1770
0.00 0.00 -1.00 0.1190
-1.00 0.00 2.00 0.1590
1.00 0.00 -2.00 0.1540
-1.00 0.00 1.00 0.1470
2.00 -1.00 2.00 0.1850
-2.00 1.00 -1.00 0.0690
0.00 -1.00 2.00 0.1750
1.00 -1.00 1.00 0.1720
1.00 -2.00 2.00 0.1680
2.00 -1.00 0.00 0.1810
-2.00 1.00 0.00 0.0810
-2.00 2.00 -1.00 0.0710
0.00 -1.00 1.00 0.1710
-2.00 -1.00 2.00 0.1610
-1.00 2.00 -1.00 0.0760
1.00 -2.00 1.00 0.1750
1.00 -1.00 0.00 0.1900
-1.00 1.00 0.00 0.0840
-1.00 -1.00 1.00 0.1690
1.00 2.00 -1.00 0.0920
2.00 -1.00 -1.00 0.1950
-2.00 2.00 1.00 0.1020
0.00 1.00 0.00 0.0810
0.00 -1.00 0.00 0.1850
-2.00 0.00 1.00 0.1340
1.00 2.00 0.00 0.0770
-1.00 -2.00 0.00 0.1670
1.00 1.00 0.00 0.0740
-1.00 -1.00 0.00 0.1450
1.00 -1.00 -1.00 0.2040
2.00 1.00 0.00 0.0930
-2.00 -1.00 0.00 0.1380
-2.00 -2.00 -1.00 0.1370
0.00 -1.00 -1.00 0.1840
-2.00 1.00 2.00 0.1160
-1.00 1.00 2.00 0.1120
2.00 1.00 1.00 0.1030
0.00 1.00 2.00 0.1090
1.00 0.00 0.00 0.1040

loop_
_geom_angle_atom_site_label_1
_geom_angle_atom_site_label_2
_geom_angle_atom_site_label_3
_geom_angle
_geom_angle_site_symmetry_1
_geom_angle_site_symmetry_3
_geom_angle_publ_flag
N3_1 B1_1 N2_2 125.82(17) . . ?
N3_1 B1_1 Cl1_1 116.86(14) . . ?
N2_2 B1_1 Cl1_1 117.03(14) . . ?
B1_1 N3_1 C5_1 121.44(15) . . ?
B1_1 N3_1 C4_1 126.28(17) . . ?
C5_1 N3_1 C4_1 112.28(15) . . ?
N3_1 C4_1 H4A_1 109.5 . . ?
N3_1 C4_1 H4B_1 109.5 . . ?
H4A_1 C4_1 H4B_1 109.5 . . ?
N3_1 C4_1 H4C_1 109.5 . . ?
H4A_1 C4_1 H4C_1 109.5 . . ?
H4B_1 C4_1 H4C_1 109.5 . . ?
N3_1 C5_1 H5A_1 109.5 . . ?
N3_1 C5_1 H5B_1 109.5 . . ?
H5A_1 C5_1 H5B_1 109.5 . . ?
N3_1 C5_1 H5C_1 109.5 . . ?
H5A_1 C5_1 H5C_1 109.5 . . ?
H5B_1 C5_1 H5C_1 109.5 . . ?
C1_2 N1_2 C1_3 121.29(13) . . ?
C1_2 N1_2 C5_2 115.04(13) . . ?
C1_3 N1_2 C5_2 123.58(13) . . ?
N2_2 C1_2 N1_2 123.54(15) . . ?
N2_2 C1_2 C3_2 127.77(15) . . ?
N1_2 C1_2 C3_2 108.69(14) . . ?
C7_2 C3_2 C1_2 111.70(14) . . ?
C7_2 C3_2 C6_2 109.70(15) . . ?
C1_2 C3_2 C6_2 108.36(14) . . ?
C7_2 C3_2 C4_2 111.78(14) . . ?
C1_2 C3_2 C4_2 102.53(13) . . ?
C6_2 C3_2 C4_2 112.57(14) . . ?
C5_2 C4_2 C3_2 108.25(13) . . ?
C5_2 C4_2 H4A_2 110.0 . . ?
C3_2 C4_2 H4A_2 110.0 . . ?
C5_2 C4_2 H4AB_2 110.0 . . ?
C3_2 C4_2 H4AB_2 110.0 . . ?
H4A_2 C4_2 H4AB_2 108.4 . . ?
N1_2 C5_2 C9_2 111.39(13) . . ?
N1_2 C5_2 C8_2 112.52(13) . . ?
C9_2 C5_2 C8_2 107.93(14) . . ?
N1_2 C5_2 C4_2 100.85(13) . . ?
C9_2 C5_2 C4_2 111.39(14) . . ?
C8_2 C5_2 C4_2 112.75(14) . . ?
C3_2 C6_2 H6A_2 109.5 . . ?
C3_2 C6_2 H6B_2 109.5 . . ?
H6A_2 C6_2 H6B_2 109.5 . . ?
C3_2 C6_2 H6C_2 109.5 . . ?
H6A_2 C6_2 H6C_2 109.5 . . ?
H6B_2 C6_2 H6C_2 109.5 . . ?
C3_2 C7_2 H7A_2 109.5 . . ?
C3_2 C7_2 H7B_2 109.5 . . ?
H7A_2 C7_2 H7B_2 109.5 . . ?
C3_2 C7_2 H7C_2 109.5 . . ?
H7A_2 C7_2 H7C_2 109.5 . . ?
H7B_2 C7_2 H7C_2 109.5 . . ?
C5_2 C8_2 H8A_2 109.5 . . ?
C5_2 C8_2 H8B_2 109.5 . . ?
H8A_2 C8_2 H8B_2 109.5 . . ?
C5_2 C8_2 H8C_2 109.5 . . ?
H8A_2 C8_2 H8C_2 109.5 . . ?
H8B_2 C8_2 H8C_2 109.5 . . ?
C5_2 C9_2 H9A_2 109.5 . . ?
C5_2 C9_2 H9B_2 109.5 . . ?
H9A_2 C9_2 H9B_2 109.5 . . ?
C5_2 C9_2 H9C_2 109.5 . . ?
H9A_2 C9_2 H9C_2 109.5 . . ?
H9B_2 C9_2 H9C_2 109.5 . . ?
C1_2 N2_2 B1_1 139.30(15) . . ?
C2_3 C1_3 C6_3 120.92(15) . . ?
C2_3 C1_3 N1_2 119.23(15) . . ?
C6_3 C1_3 N1_2 119.81(14) . . ?
C3_3 C2_3 C1_3 118.05(16) . . ?
C3_3 C2_3 C7_3 118.71(15) . . ?
C1_3 C2_3 C7_3 122.99(15) . . ?
C4_3 C3_3 C2_3 121.59(17) . . ?
C4_3 C3_3 H3_3 119.2 . . ?
C2_3 C3_3 H3_3 119.2 . . ?
C3_3 C4_3 C5_3 119.83(16) . . ?
C3_3 C4_3 H4_3 120.1 . . ?
C5_3 C4_3 H4_3 120.1 . . ?
C4_3 C5_3 C6_3 121.40(17) . . ?
C4_3 C5_3 H5_3 119.3 . . ?
C6_3 C5_3 H5_3 119.3 . . ?
C5_3 C6_3 C1_3 118.00(16) . . ?
C5_3 C6_3 C8_3 118.95(16) . . ?
C1_3 C6_3 C8_3 122.90(15) . . ?
C2_3 C7_3 C9_3 109.01(14) . . ?
C2_3 C7_3 C10_3 112.66(15) . . ?
C9_3 C7_3 C10_3 110.85(14) . . ?
C2_3 C7_3 H7_3 108.1 . . ?
C9_3 C7_3 H7_3 108.1 . . ?
C10_3 C7_3 H7_3 108.1 . . ?
C6_3 C8_3 C11_3 109.87(15) . . ?
C6_3 C8_3 C12_3 112.59(16) . . ?
C11_3 C8_3 C12_3 110.38(15) . . ?
C6_3 C8_3 H8_3 108.0 . . ?
C11_3 C8_3 H8_3 108.0 . . ?
C12_3 C8_3 H8_3 108.0 . . ?
C7_3 C9_3 H9A_3 109.5 . . ?
C7_3 C9_3 H9B_3 109.5 . . ?
H9A_3 C9_3 H9B_3 109.5 . . ?
C7_3 C9_3 H9C_3 109.5 . . ?
H9A_3 C9_3 H9C_3 109.5 . . ?
H9B_3 C9_3 H9C_3 109.5 . . ?
C7_3 C10_3 H10A_3 109.5 . . ?
C7_3 C10_3 H10B_3 109.5 . . ?
H10A_3 C10_3 H10B_3 109.5 . . ?
C7_3 C10_3 H10C_3 109.5 . . ?
H10A_3 C10_3 H10C_3 109.5 . . ?
H10B_3 C10_3 H10C_3 109.5 . . ?
C8_3 C11_3 H11A_3 109.5 . . ?
C8_3 C11_3 H11B_3 109.5 . . ?
H11A_3 C11_3 H11B_3 109.5 . . ?
C8_3 C11_3 H11C_3 109.5 . . ?
H11A_3 C11_3 H11C_3 109.5 . . ?
H11B_3 C11_3 H11C_3 109.5 . . ?
C8_3 C12_3 H12A_3 109.5 . . ?
C8_3 C12_3 H12B_3 109.5 . . ?
H12A_3 C12_3 H12B_3 109.5 . . ?
C8_3 C12_3 H12C_3 109.5 . . ?
H12A_3 C12_3 H12C_3 109.5 . . ?
H12B_3 C12_3 H12C_3 109.5 . . ?

loop_
_geom_bond_atom_site_label_1
_geom_bond_atom_site_label_2
_geom_bond_distance
_geom_bond_site_symmetry_2
_geom_bond_publ_flag
B1_1 N3_1 1.398(3) . ?
B1_1 N2_2 1.406(3) . ?
B1_1 Cl1_1 1.827(2) . ?
N3_1 C5_1 1.448(2) . ?
N3_1 C4_1 1.462(2) . ?
C4_1 H4A_1 0.9800 . ?
C4_1 H4B_1 0.9800 . ?
C4_1 H4C_1 0.9800 . ?
C5_1 H5A_1 0.9800 . ?
C5_1 H5B_1 0.9800 . ?
C5_1 H5C_1 0.9800 . ?
N1_2 C1_2 1.368(2) . ?
N1_2 C1_3 1.440(2) . ?
N1_2 C5_2 1.497(2) . ?
C1_2 N2_2 1.271(2) . ?
C1_2 C3_2 1.531(2) . ?
C3_2 C7_2 1.527(2) . ?
C3_2 C6_2 1.534(2) . ?
C3_2 C4_2 1.542(2) . ?
C4_2 C5_2 1.537(2) . ?
C4_2 H4A_2 0.9900 . ?
C4_2 H4AB_2 0.9900 . ?
C5_2 C9_2 1.528(2) . ?
C5_2 C8_2 1.528(2) . ?
C6_2 H6A_2 0.9800 . ?
C6_2 H6B_2 0.9800 . ?
C6_2 H6C_2 0.9800 . ?
C7_2 H7A_2 0.9800 . ?
C7_2 H7B_2 0.9800 . ?
C7_2 H7C_2 0.9800 . ?
C8_2 H8A_2 0.9800 . ?
C8_2 H8B_2 0.9800 . ?
C8_2 H8C_2 0.9800 . ?
C9_2 H9A_2 0.9800 . ?
C9_2 H9B_2 0.9800 . ?
C9_2 H9C_2 0.9800 . ?
C1_3 C2_3 1.407(2) . ?
C1_3 C6_3 1.409(2) . ?
C2_3 C3_3 1.393(2) . ?
C2_3 C7_3 1.517(2) . ?
C3_3 C4_3 1.375(3) . ?
C3_3 H3_3 0.9500 . ?
C4_3 C5_3 1.376(3) . ?
C4_3 H4_3 0.9500 . ?
C5_3 C6_3 1.396(2) . ?
C5_3 H5_3 0.9500 . ?
C6_3 C8_3 1.514(2) . ?
C7_3 C9_3 1.536(2) . ?
C7_3 C10_3 1.538(3) . ?
C7_3 H7_3 1.0000 . ?
C8_3 C11_3 1.535(3) . ?
C8_3 C12_3 1.537(3) . ?
C8_3 H8_3 1.0000 . ?
C9_3 H9A_3 0.9800 . ?
C9_3 H9B_3 0.9800 . ?
C9_3 H9C_3 0.9800 . ?
C10_3 H10A_3 0.9800 . ?
C10_3 H10B_3 0.9800 . ?
C10_3 H10C_3 0.9800 . ?
C11_3 H11A_3 0.9800 . ?
C11_3 H11B_3 0.9800 . ?
C11_3 H11C_3 0.9800 . ?
C12_3 H12A_3 0.9800 . ?
C12_3 H12B_3 0.9800 . ?
C12_3 H12C_3 0.9800 . ?

loop_
_geom_torsion_atom_site_label_1
_geom_torsion_atom_site_label_2
_geom_torsion_atom_site_label_3
_geom_torsion_atom_site_label_4
_geom_torsion
_geom_torsion_site_symmetry_1
_geom_torsion_site_symmetry_2
_geom_torsion_site_symmetry_3
_geom_torsion_site_symmetry_4
_geom_torsion_publ_flag
N2_2 B1_1 N3_1 C5_1 12.3(3) . . . . ?
Cl1_1 B1_1 N3_1 C5_1 -174.08(13) . . . . ?
N2_2 B1_1 N3_1 C4_1 -166.85(17) . . . . ?
Cl1_1 B1_1 N3_1 C4_1 6.8(2) . . . . ?
C1_3 N1_2 C1_2 N2_2 4.5(2) . . . . ?
C5_2 N1_2 C1_2 N2_2 -178.94(15) . . . . ?
C1_3 N1_2 C1_2 C3_2 -175.09(13) . . . . ?
C5_2 N1_2 C1_2 C3_2 1.50(18) . . . . ?
N2_2 C1_2 C3_2 C7_2 46.6(2) . . . . ?
N1_2 C1_2 C3_2 C7_2 -133.87(14) . . . . ?
N2_2 C1_2 C3_2 C6_2 -74.4(2) . . . . ?
N1_2 C1_2 C3_2 C6_2 105.17(16) . . . . ?
N2_2 C1_2 C3_2 C4_2 166.43(16) . . . . ?
N1_2 C1_2 C3_2 C4_2 -14.04(17) . . . . ?
C7_2 C3_2 C4_2 C5_2 141.11(14) . . . . ?
C1_2 C3_2 C4_2 C5_2 21.33(16) . . . . ?
C6_2 C3_2 C4_2 C5_2 -94.89(16) . . . . ?
C1_2 N1_2 C5_2 C9_2 130.00(15) . . . . ?
C1_3 N1_2 C5_2 C9_2 -53.5(2) . . . . ?
C1_2 N1_2 C5_2 C8_2 -108.65(16) . . . . ?
C1_3 N1_2 C5_2 C8_2 67.85(19) . . . . ?
C1_2 N1_2 C5_2 C4_2 11.72(17) . . . . ?
C1_3 N1_2 C5_2 C4_2 -171.78(14) . . . . ?
C3_2 C4_2 C5_2 N1_2 -20.12(16) . . . . ?
C3_2 C4_2 C5_2 C9_2 -138.40(14) . . . . ?
C3_2 C4_2 C5_2 C8_2 100.09(16) . . . . ?
N1_2 C1_2 N2_2 B1_1 -170.56(19) . . . . ?
C3_2 C1_2 N2_2 B1_1 8.9(3) . . . . ?
N3_1 B1_1 N2_2 C1_2 -103.9(3) . . . . ?
Cl1_1 B1_1 N2_2 C1_2 82.4(3) . . . . ?
C1_2 N1_2 C1_3 C2_3 -92.01(19) . . . . ?
C5_2 N1_2 C1_3 C2_3 91.70(18) . . . . ?
C1_2 N1_2 C1_3 C6_3 85.85(19) . . . . ?
C5_2 N1_2 C1_3 C6_3 -90.44(19) . . . . ?
C6_3 C1_3 C2_3 C3_3 5.1(2) . . . . ?
N1_2 C1_3 C2_3 C3_3 -177.08(14) . . . . ?
C6_3 C1_3 C2_3 C7_3 -169.05(15) . . . . ?
N1_2 C1_3 C2_3 C7_3 8.8(2) . . . . ?
C1_3 C2_3 C3_3 C4_3 -1.9(2) . . . . ?
C7_3 C2_3 C3_3 C4_3 172.47(16) . . . . ?
C2_3 C3_3 C4_3 C5_3 -1.5(3) . . . . ?
C3_3 C4_3 C5_3 C6_3 1.8(3) . . . . ?
C4_3 C5_3 C6_3 C1_3 1.3(3) . . . . ?
C4_3 C5_3 C6_3 C8_3 -174.36(16) . . . . ?
C2_3 C1_3 C6_3 C5_3 -4.8(2) . . . . ?
N1_2 C1_3 C6_3 C5_3 177.40(14) . . . . ?
C2_3 C1_3 C6_3 C8_3 170.69(15) . . . . ?
N1_2 C1_3 C6_3 C8_3 -7.1(2) . . . . ?
C3_3 C2_3 C7_3 C9_3 -68.8(2) . . . . ?
C1_3 C2_3 C7_3 C9_3 105.25(18) . . . . ?
C3_3 C2_3 C7_3 C10_3 54.6(2) . . . . ?
C1_3 C2_3 C7_3 C10_3 -131.26(17) . . . . ?
C5_3 C6_3 C8_3 C11_3 67.6(2) . . . . ?
C1_3 C6_3 C8_3 C11_3 -107.79(19) . . . . ?
C5_3 C6_3 C8_3 C12_3 -55.8(2) . . . . ?
C1_3 C6_3 C8_3 C12_3 128.75(18) . . . . ?
